data_7058481
loop_
_publ_author_name
'Li, Jie'
'Wang, Shucun'
'Liao, Longyu'
'Ma, Qing'
'Zhang, Zhenqi'
'Fan, Guijuan'

_publ_section_title
;
 Stabilization of an intramolecular hydrogen-bond block in an s-triazine
 insensitive high-energy material
;
_journal_issue 27
_journal_name_full 'New Journal of Chemistry'
_journal_page_first 10675
_journal_paper_doi 10.1039/C9NJ02239B
_journal_volume 43
_journal_year 2019
_chemical_formula_moiety 'C4 H5 N9 O6, C H4 O'
_chemical_formula_sum 'C5 H9 N9 O7'
_chemical_formula_weight 307.21
_space_group_crystal_system monoclinic
_space_group_IT_number 14
_space_group_name_Hall '-P 2ybc'
_space_group_name_H-M_alt 'P 1 21/c 1'
_symmetry_space_group_name_Hall '-P 2ybc'
_symmetry_space_group_name_H-M 'P 1 21/c 1'
_atom_sites_solution_hydrogens mixed
_atom_sites_solution_primary dual
_audit_creation_date 2019-05-30
_audit_creation_method
;
Olex2 1.2
(compiled 2018.05.29 svn.r3508 for OlexSys, GUI svn.r5506)
;
_audit_update_record
;
2019-05-30 deposited with the CCDC.    2019-06-13 downloaded from the CCDC.
;
_cell_angle_alpha 90
_cell_angle_beta 104.390(17)
_cell_angle_gamma 90
_cell_formula_units_Z 4
_cell_length_a 10.454(3)
_cell_length_b 15.477(4)
_cell_length_c 7.482(2)
_cell_measurement_reflns_used 735
_cell_measurement_temperature 298
_cell_measurement_theta_max 19.884
_cell_measurement_theta_min 2.404
_cell_volume 1172.6(6)
_computing_cell_refinement 'SAINT v8.34A (Bruker, 2013)'
_computing_data_reduction 'SAINT v8.34A (Bruker, 2013)'
_computing_molecular_graphics 'Olex2 (Dolomanov et al., 2009)'
_computing_publication_material 'Olex2 (Dolomanov et al., 2009)'
_computing_structure_refinement 'ShelXL (Sheldrick, 2015)'
_computing_structure_solution 'ShelXT (Sheldrick, 2015)'
_diffrn_ambient_temperature 298
_diffrn_measured_fraction_theta_full 0.994
_diffrn_measured_fraction_theta_max 0.994
_diffrn_measurement_device_type 'Bruker APEX-II CCD'
_diffrn_measurement_method '\f and \w scans'
_diffrn_radiation_type MoK\a
_diffrn_radiation_wavelength 0.71073
_diffrn_reflns_av_R_equivalents 0.0935
_diffrn_reflns_av_unetI/netI 0.1187
_diffrn_reflns_Laue_measured_fraction_full 0.994
_diffrn_reflns_Laue_measured_fraction_max 0.994
_diffrn_reflns_limit_h_max 11
_diffrn_reflns_limit_h_min -12
_diffrn_reflns_limit_k_max 18
_diffrn_reflns_limit_k_min -13
_diffrn_reflns_limit_l_max 8
_diffrn_reflns_limit_l_min -8
_diffrn_reflns_number 5307
_diffrn_reflns_point_group_measured_fraction_full 0.994
_diffrn_reflns_point_group_measured_fraction_max 0.994
_diffrn_reflns_theta_full 25.009
_diffrn_reflns_theta_max 25.009
_diffrn_reflns_theta_min 2.011
_diffrn_standards_number 0
_exptl_absorpt_coefficient_mu 0.159
_exptl_absorpt_correction_T_max 0.7454
_exptl_absorpt_correction_T_min 0.6271
_exptl_absorpt_correction_type multi-scan
_exptl_absorpt_process_details
'SADABS-2014/5 (Bruker,2014/5) was used for absorption correction. wR2(int) was 0.0690 before and 0.0474 after correction. The Ratio of minimum to maximum transmission is 0.8413. The \l/2 correction factor is 0.00150.'
_exptl_crystal_colour colourless
_exptl_crystal_colour_primary colourless
_exptl_crystal_density_diffrn 1.740
_exptl_crystal_description needle
_exptl_crystal_F_000 632
_exptl_crystal_size_max 0.08
_exptl_crystal_size_mid 0.05
_exptl_crystal_size_min 0.03
_refine_diff_density_max 0.264
_refine_diff_density_min -0.241
_refine_diff_density_rms 0.061
_refine_ls_extinction_method none
_refine_ls_goodness_of_fit_ref 0.940
_refine_ls_hydrogen_treatment mixed
_refine_ls_matrix_type full
_refine_ls_number_parameters 199
_refine_ls_number_reflns 2059
_refine_ls_number_restraints 2
_refine_ls_restrained_S_all 0.939
_refine_ls_R_factor_all 0.1810
_refine_ls_R_factor_gt 0.0630
_refine_ls_shift/su_max 0.000
_refine_ls_shift/su_mean 0.000
_refine_ls_structure_factor_coef Fsqd
_refine_ls_weighting_details 'w=1/[\s^2^(Fo^2^)+(0.0287P)^2^] where P=(Fo^2^+2Fc^2^)/3'
_refine_ls_weighting_scheme calc
_refine_ls_wR_factor_gt 0.0962
_refine_ls_wR_factor_ref 0.1171
_reflns_Friedel_coverage 0.000
_reflns_number_gt 843
_reflns_number_total 2059
_reflns_threshold_expression 'I > 2\s(I)'
_cod_data_source_file c9nj02239b2.cif
_cod_data_source_block tt
_cod_depositor_comments 'Adding full bibliography for 7058481.cif.'
_cod_database_code 7058481
_shelx_shelxl_version_number 2018/3
_shelx_space_group_comment
;
The symmetry employed for this shelxl refinement is uniquely defined
by the following loop, which should always be used as a source of
symmetry information in preference to the above space-group names.
They are only intended as comments.
;
_shelx_estimated_absorpt_t_max 0.995
_shelx_estimated_absorpt_t_min 0.987
_olex2_refinement_description
;
1. Fixed Uiso
 At 1.2 times of:
  All N(H) groups, All N(H,H) groups
 At 1.5 times of:
  All C(H,H,H) groups
2. Restrained distances
 O7-H7
 0.82 with sigma of 0.02
 O6-H6
 0.82 with sigma of 0.02
3.a Aromatic/amide H refined with riding coordinates:
 N2(H2), N3(H3)
3.b X=CH2 refined with riding coordinates:
 N5(H5A,H5B)
3.c Idealised Me refined as rotating group:
 C5(H5C,H5D,H5E)
;
_olex2_submission_special_instructions 'No special instructions were received'

loop_
_space_group_symop_operation_xyz
'x, y, z'
'-x, y+1/2, -z+1/2'
'-x, -y, -z'
'x, -y-1/2, z-1/2'

loop_
_atom_site_label
_atom_site_type_symbol
_atom_site_fract_x
_atom_site_fract_y
_atom_site_fract_z
_atom_site_U_iso_or_equiv
_atom_site_adp_type
_atom_site_occupancy
_atom_site_site_symmetry_order
_atom_site_calc_flag
_atom_site_refinement_flags_posn
O3 O 1.0740(3) 0.27360(19) -0.0137(5) 0.0561(10) Uani 1 1 d .
N5 N 0.7253(3) 0.6297(2) 0.1189(5) 0.0422(10) Uani 1 1 d .
H5A H 0.783432 0.661536 0.087254 0.051 Uiso 1 1 calc R
H5B H 0.658963 0.653097 0.148694 0.051 Uiso 1 1 calc R
O4 O 0.6296(4) 0.2357(2) 0.2168(6) 0.0938(15) Uani 1 1 d .
O1 O 0.9845(4) 0.1168(2) 0.0156(6) 0.0858(14) Uani 1 1 d .
O5 O 0.4452(4) 0.2561(2) 0.2749(6) 0.0989(15) Uani 1 1 d .
O2 O 0.8046(4) 0.1114(2) 0.1003(6) 0.0805(13) Uani 1 1 d .
O6 O 0.5371(3) 0.5412(2) 0.2068(5) 0.0425(9) Uani 1 1 d D
N6 N 0.6452(3) 0.4980(2) 0.1746(5) 0.0330(9) Uani 1 1 d .
N4 N 0.8407(3) 0.5071(2) 0.0755(5) 0.0342(10) Uani 1 1 d .
N2 N 0.8843(3) 0.2383(2) 0.0703(5) 0.0436(11) Uani 1 1 d .
H2 H 0.817483 0.259628 0.102572 0.052 Uiso 1 1 calc R
N7 N 0.7503(3) 0.3705(2) 0.1319(5) 0.0356(10) Uani 1 1 d .
N3 N 0.9447(3) 0.3816(2) 0.0390(5) 0.0388(10) Uani 1 1 d .
H3 H 1.001362 0.416268 0.011852 0.047 Uiso 1 1 calc R
N9 N 0.5446(4) 0.2833(3) 0.2384(6) 0.0521(11) Uani 1 1 d .
N1 N 0.8947(4) 0.1491(3) 0.0625(6) 0.0490(11) Uani 1 1 d .
N8 N 0.5490(3) 0.3733(2) 0.2299(5) 0.0352(10) Uani 1 1 d .
C3 C 0.6491(4) 0.4095(3) 0.1780(6) 0.0305(11) Uani 1 1 d .
C4 C 0.7378(4) 0.5459(3) 0.1215(6) 0.0326(11) Uani 1 1 d .
C1 C 0.9745(4) 0.2942(3) 0.0294(6) 0.0374(12) Uani 1 1 d .
C2 C 0.8390(4) 0.4218(3) 0.0851(6) 0.0331(12) Uani 1 1 d .
O7 O 0.6157(3) 0.5627(2) 0.5485(5) 0.0584(11) Uani 1 1 d D
C5 C 0.7433(5) 0.6016(3) 0.6082(7) 0.0647(16) Uani 1 1 d .
H5C H 0.770913 0.600651 0.740519 0.097 Uiso 1 1 calc GR
H5D H 0.739174 0.660323 0.565732 0.097 Uiso 1 1 calc GR
H5E H 0.805544 0.569997 0.558421 0.097 Uiso 1 1 calc GR
H7 H 0.586(6) 0.589(3) 0.627(7) 0.14(3) Uiso 1 1 d D
H6 H 0.557(6) 0.550(4) 0.321(3) 0.13(3) Uiso 1 1 d D

loop_
_atom_site_aniso_label
_atom_site_aniso_U_11
_atom_site_aniso_U_22
_atom_site_aniso_U_33
_atom_site_aniso_U_23
_atom_site_aniso_U_13
_atom_site_aniso_U_12
O3 0.049(2) 0.034(2) 0.101(3) -0.0030(19) 0.049(2) 0.0026(17)
N5 0.035(2) 0.032(2) 0.069(3) -0.002(2) 0.033(2) 0.0020(18)
O4 0.083(3) 0.045(3) 0.182(4) 0.014(3) 0.085(3) 0.006(2)
O1 0.064(2) 0.052(3) 0.160(4) -0.014(3) 0.063(3) 0.009(2)
O5 0.087(3) 0.052(3) 0.191(5) 0.006(3) 0.097(3) -0.018(2)
O2 0.085(3) 0.038(2) 0.140(4) -0.003(2) 0.068(3) -0.020(2)
O6 0.0319(18) 0.041(2) 0.061(3) -0.006(2) 0.0230(18) 0.0034(16)
N6 0.029(2) 0.032(2) 0.045(2) -0.003(2) 0.0217(19) -0.0012(18)
N4 0.030(2) 0.029(2) 0.051(3) -0.001(2) 0.0222(19) 0.0004(18)
N2 0.041(2) 0.026(3) 0.073(3) -0.004(2) 0.032(2) -0.0007(19)
N7 0.030(2) 0.031(2) 0.052(2) -0.006(2) 0.0219(19) -0.0071(19)
N3 0.033(2) 0.025(2) 0.069(3) 0.005(2) 0.032(2) -0.0009(18)
N9 0.048(3) 0.046(3) 0.074(3) -0.002(3) 0.038(2) -0.005(3)
N1 0.051(3) 0.032(3) 0.065(3) -0.002(2) 0.015(2) -0.007(2)
N8 0.034(2) 0.028(2) 0.051(3) -0.008(2) 0.0241(19) -0.0063(18)
C3 0.024(3) 0.030(3) 0.042(3) -0.001(2) 0.016(2) -0.003(2)
C4 0.027(2) 0.032(3) 0.043(3) -0.001(3) 0.018(2) -0.003(2)
C1 0.039(3) 0.030(3) 0.048(3) 0.001(2) 0.022(3) -0.009(3)
C2 0.032(3) 0.037(3) 0.033(3) -0.002(2) 0.013(2) 0.006(2)
O7 0.048(2) 0.067(3) 0.070(3) -0.024(2) 0.034(2) -0.0161(19)
C5 0.055(3) 0.074(4) 0.073(4) -0.016(3) 0.029(3) -0.017(3)

loop_
_atom_type_symbol
_atom_type_description
_atom_type_scat_dispersion_real
_atom_type_scat_dispersion_imag
_atom_type_scat_source
C C 0.0033 0.0016 'International Tables Vol C Tables 4.2.6.8 and 6.1.1.4'
H H 0.0000 0.0000 'International Tables Vol C Tables 4.2.6.8 and 6.1.1.4'
N N 0.0061 0.0033 'International Tables Vol C Tables 4.2.6.8 and 6.1.1.4'
O O 0.0106 0.0060 'International Tables Vol C Tables 4.2.6.8 and 6.1.1.4'

loop_
_geom_angle_atom_site_label_1
_geom_angle_atom_site_label_2
_geom_angle_atom_site_label_3
_geom_angle
H5A N5 H5B 120.0
C4 N5 H5A 120.0
C4 N5 H5B 120.0
N6 O6 H6 105(4)
C3 N6 O6 120.1(3)
C4 N6 O6 117.4(3)
C4 N6 C3 122.2(3)
C2 N4 C4 114.1(3)
N1 N2 H2 118.2
C1 N2 H2 118.2
C1 N2 N1 123.7(4)
C2 N7 C3 116.4(4)
C1 N3 H3 114.7
C2 N3 H3 114.7
C2 N3 C1 130.7(4)
O4 N9 O5 121.5(4)
O4 N9 N8 125.1(4)
O5 N9 N8 113.4(4)
O1 N1 O2 125.9(4)
O1 N1 N2 120.5(4)
O2 N1 N2 113.6(4)
C3 N8 N9 118.1(4)
N7 C3 N6 118.0(4)
N8 C3 N6 114.0(4)
N8 C3 N7 128.1(4)
N5 C4 N6 118.2(4)
N5 C4 N4 121.5(4)
N4 C4 N6 120.3(4)
O3 C1 N2 125.4(4)
O3 C1 N3 119.3(4)
N2 C1 N3 115.3(4)
N4 C2 N7 129.0(4)
N4 C2 N3 114.4(4)
N7 C2 N3 116.6(4)
C5 O7 H7 93(4)
O7 C5 H5C 109.5
O7 C5 H5D 109.5
O7 C5 H5E 109.5
H5C C5 H5D 109.5
H5C C5 H5E 109.5
H5D C5 H5E 109.5

loop_
_geom_bond_atom_site_label_1
_geom_bond_atom_site_label_2
_geom_bond_distance
O3 C1 1.206(4)
N5 H5A 0.8600
N5 H5B 0.8600
N5 C4 1.302(5)
O4 N9 1.196(4)
O1 N1 1.191(4)
O5 N9 1.215(5)
O2 N1 1.200(4)
O6 N6 1.385(4)
O6 H6 0.84(2)
N6 C3 1.370(5)
N6 C4 1.355(5)
N4 C4 1.349(5)
N4 C2 1.322(5)
N2 H2 0.8600
N2 N1 1.386(4)
N2 C1 1.370(5)
N7 C3 1.336(4)
N7 C2 1.332(5)
N3 H3 0.8600
N3 C1 1.394(5)
N3 C2 1.385(5)
N9 N8 1.395(5)
N8 C3 1.328(4)
O7 C5 1.430(5)
O7 H7 0.83(2)
C5 H5C 0.9600
C5 H5D 0.9600
C5 H5E 0.9600

loop_
_geom_hbond_atom_site_label_D
_geom_hbond_atom_site_label_H
_geom_hbond_atom_site_label_A
_geom_hbond_distance_DH
_geom_hbond_distance_HA
_geom_hbond_distance_DA
_geom_hbond_angle_DHA
_geom_hbond_site_symmetry_A
_geom_hbond_publ_flag
N5 H5A O3 0.86 1.99 2.843(4) 175.3 3_765 yes
N5 H5B O5 0.86 2.09 2.888(4) 154.4 2_655 yes
N2 H2 N7 0.86 1.89 2.585(5) 137.2 . yes
O7 H7 N8 0.83(2) 2.06(3) 2.848(4) 158(6) 3_666 yes

loop_
_geom_torsion_atom_site_label_1
_geom_torsion_atom_site_label_2
_geom_torsion_atom_site_label_3
_geom_torsion_atom_site_label_4
_geom_torsion
O4 N9 N8 C3 6.4(7)
O5 N9 N8 C3 -175.3(4)
O6 N6 C3 N7 174.8(4)
O6 N6 C3 N8 -5.7(6)
O6 N6 C4 N5 5.6(6)
O6 N6 C4 N4 -175.3(4)
N9 N8 C3 N6 -179.7(4)
N9 N8 C3 N7 -0.4(7)
N1 N2 C1 O3 -1.7(8)
N1 N2 C1 N3 177.9(4)
C3 N6 C4 N5 178.7(4)
C3 N6 C4 N4 -2.2(7)
C3 N7 C2 N4 -0.9(7)
C3 N7 C2 N3 179.4(4)
C4 N6 C3 N7 1.9(7)
C4 N6 C3 N8 -178.7(4)
C4 N4 C2 N7 0.6(7)
C4 N4 C2 N3 -179.7(4)
C1 N2 N1 O1 -1.2(7)
C1 N2 N1 O2 -178.8(4)
C1 N3 C2 N4 -178.5(5)
C1 N3 C2 N7 1.3(7)
C2 N4 C4 N5 -180.0(4)
C2 N4 C4 N6 1.0(6)
C2 N7 C3 N6 -0.4(6)
C2 N7 C3 N8 -179.7(4)
C2 N3 C1 O3 -179.6(4)
C2 N3 C1 N2 0.7(7)
